data_1524856
loop_
_publ_author_name
'Markiv, V.Ya.'
'Belyavina, N.N.'

_publ_section_title
;
 Crystal structure of the Sc3 Mn2 Ga6 and Sc3 Fe2 Ga6 compounds
;
_journal_name_full
;
Dopovidi Akademii Nauk Ukrains'koi RSR, Seriya B: Geologichni, Khimichni ta 
Biologichni Nauki
;
_journal_page_first 55
_journal_page_last 58
_journal_volume 1987
_journal_year 1987
_chemical_formula_sum 'Fe2 Ga6 Sc3'
_space_group_IT_number 62
_symmetry_space_group_name_Hall '-P 2ac 2n'
_symmetry_space_group_name_H-M 'P n m a'
_cell_angle_alpha 90
_cell_angle_beta 90
_cell_angle_gamma 90
_cell_formula_units_Z 4
_cell_length_a 8.081
_cell_length_b 8.425
_cell_length_c 10.457
_cell_volume 711.938
_citation_journal_id_ASTM DANND6
_cod_data_source_file Markiv_DANND6_1987_1916.cif
_cod_data_source_block Fe2Ga6Sc3
_cod_original_cell_volume 711.9379
_cod_database_code 1524856

loop_
_symmetry_equiv_pos_as_xyz
x,y,z
-x+1/2,-y,z+1/2
x+1/2,-y+1/2,-z+1/2
-x,y+1/2,-z
-x,-y,-z
x-1/2,y,-z-1/2
-x-1/2,y-1/2,z-1/2
x,-y-1/2,z

loop_
_atom_site_label
_atom_site_type_symbol
_atom_site_fract_x
_atom_site_fract_y
_atom_site_fract_z
_atom_site_occupancy
_atom_site_U_iso_or_equiv
Ga3 Ga 0.382 0.413 0.35 1 0.0
Fe1 Fe 0.143 0.25 0.234 1 0.0
Ga2 Ga 0.4 0.25 0.11 1 0.0
Sc1 Sc 0.55 0.25 0.566 1 0.0
Fe2 Fe 0.176 0.25 0.486 1 0.0
Ga4 Ga 0.301 0.514 0.582 1 0.0
Sc2 Sc 0.062 0.937 0.355 1 0.0
Ga1 Ga 0.722 0.25 0.781 1 0.0
